data_2005407
loop_
_publ_author_name
'Morales, A. D.'
'Garc\'ia-Granda, S.'
'Navarro, M. S.'
'Divi\'u, A. M.'
'P\'erez-Barquero, R. E.'

_publ_section_title
;Methyl
 2,7,7-Trimethyl-4-(3-nitrophenyl)-5-oxo-1,4,5,6,7,8-hexahydroquinoline-3-carboxylate
 and 3-Acetyl-2,7,7-trimethyl-4-phenyl-1,4,5,6,7,8-hexahydro-5-quinolone
;
_journal_issue 9
_journal_name_full 'Acta Crystallographica Section C'
_journal_page_first 2356
_journal_page_last 2359
_journal_paper_doi 10.1107/S0108270196004611
_journal_volume 52
_journal_year 1996
_chemical_formula_moiety 'C20 H23 N O2'
_chemical_formula_structural 'C20 H23 N O2'
_chemical_formula_sum 'C20 H23 N O2'
_chemical_formula_weight 309.41
_chemical_name_systematic
;
3-Ethanoyl-2,7,7-trimethyl-4-phenyl-1,4,5,6,7,8-hexahydro-5-quinolone
;
_space_group_IT_number 14
_symmetry_cell_setting monoclinic
_symmetry_space_group_name_Hall '-P 2yn'
_symmetry_space_group_name_H-M 'P 1 21/n 1'
_audit_creation_method SHELXL
_cell_angle_alpha 90.00
_cell_angle_beta 106.68(3)
_cell_angle_gamma 90.00
_cell_formula_units_Z 4
_cell_length_a 11.046(5)
_cell_length_b 12.7318(8)
_cell_length_c 12.944(5)
_cell_measurement_reflns_used 25
_cell_measurement_temperature 293(2)
_cell_measurement_theta_max 15
_cell_measurement_theta_min 5
_cell_volume 1743.8(11)
_computing_cell_refinement 'CRYSDA DIRDIF (Beurskens et al., 1992)'
_computing_data_collection 'CAD-4 Software (Enraf-Nonius, 1994)'
_computing_data_reduction 'REFLEX (local program)'
_computing_molecular_graphics 'EUCLID (Spek, 1982)'
_computing_publication_material SHELXL93
_computing_structure_refinement 'SHELXL93 (Sheldrick, 1993)'
_computing_structure_solution 'SHELXS86 (Sheldrick, 1990)'
_diffrn_ambient_temperature 293(2)
_diffrn_measurement_device 'Enraf-Nonius CAD-4'
_diffrn_measurement_method \w-2\q
_diffrn_radiation_monochromator graphite
_diffrn_radiation_source 'fine-focus sealed tube'
_diffrn_radiation_type MoK\a
_diffrn_radiation_wavelength 0.71073
_diffrn_reflns_av_R_equivalents 0.1212
_diffrn_reflns_av_sigmaI/netI 0.3410
_diffrn_reflns_limit_h_max 12
_diffrn_reflns_limit_h_min -13
_diffrn_reflns_limit_k_max 15
_diffrn_reflns_limit_k_min 0
_diffrn_reflns_limit_l_max 15
_diffrn_reflns_limit_l_min 0
_diffrn_reflns_number 3191
_diffrn_reflns_theta_max 24.97
_diffrn_reflns_theta_min 2.14
_diffrn_standards_decay_% 3.1
_diffrn_standards_interval_count 200
_diffrn_standards_interval_time 60
_diffrn_standards_number 3
_exptl_absorpt_coefficient_mu 0.071
_exptl_absorpt_correction_type none
_exptl_crystal_colour yellow
_exptl_crystal_density_diffrn 1.184
_exptl_crystal_density_meas ?
_exptl_crystal_description prismatic
_exptl_crystal_F_000 664
_exptl_crystal_size_max 0.3
_exptl_crystal_size_mid 0.2
_exptl_crystal_size_min 0.2
_refine_diff_density_max 0.204
_refine_diff_density_min -0.225
_refine_ls_extinction_method none
_refine_ls_goodness_of_fit_all 0.962
_refine_ls_goodness_of_fit_obs 1.232
_refine_ls_hydrogen_treatment refall
_refine_ls_matrix_type full
_refine_ls_number_parameters 213
_refine_ls_number_reflns 3037
_refine_ls_number_restraints 0
_refine_ls_restrained_S_all 0.962
_refine_ls_restrained_S_obs 1.232
_refine_ls_R_factor_all 0.3249
_refine_ls_R_factor_obs 0.0591
_refine_ls_shift/esd_max 0.001
_refine_ls_shift/esd_mean 0.000
_refine_ls_structure_factor_coef Fsqd
_refine_ls_weighting_scheme
;
calc w = 1/[\s^2^(F~o~^2^) + (0.0579P)^2^]
where P = (F~o~^2^ + 2F~c~^2^)/3
;
_refine_ls_wR_factor_all 0.1894
_refine_ls_wR_factor_obs 0.1172
_reflns_number_observed 859
_reflns_number_total 3037
_reflns_observed_criterion >2sigma(I)
_cod_data_source_file na1225.cif
_cod_data_source_block II
_cod_depositor_comments
;
The following automatic conversions were performed:
'_symmetry_cell_setting' value 'Monoclinic' changed to 'monoclinic'
according to '/home/saulius/struct/CIF-dictionaries/cif_core.dic'
dictionary named 'cif_core.dic' version 2.4.1 from 2010-06-29.

Automatic conversion script
Id: cif_fix_enum 1527 2010-12-29 10:47:43Z saulius 

The following automatic conversions were performed:

'_symmetry_cell_setting' value 'Monoclinic' changed to 'monoclinic'
according to /home/saulius/struct/CIF-dictionaries/cif_core.dic
dictionary named 'cif_core.dic' version 2.4.1 from 2010-06-29.

Automatic conversion script
Id: cif_fix_values 1715 2011-07-08 13:25:40Z adriana 

The following automatic conversions were performed:

'_exptl_crystal_density_meas' value 'none' was changed to '?' - the
value is perceived as not measured.

Automatic conversion script
Id: cif_fix_values 3008 2015-01-20 13:52:24Z robertas 
;
_cod_original_cell_volume 1743.7(10)
_cod_original_sg_symbol_H-M 'P 21/n'
_cod_database_code 2005407

loop_
_symmetry_equiv_pos_as_xyz
'x, y, z'
'-x+1/2, y+1/2, -z+1/2'
'-x, -y, -z'
'x-1/2, -y-1/2, z-1/2'

loop_
_atom_site_aniso_label
_atom_site_aniso_U_11
_atom_site_aniso_U_22
_atom_site_aniso_U_33
_atom_site_aniso_U_12
_atom_site_aniso_U_13
_atom_site_aniso_U_23
N1 0.046(3) 0.060(4) 0.034(3) -0.006(3) -0.005(3) 0.011(3)
C2 0.056(4) 0.043(4) 0.034(4) 0.002(3) 0.010(3) 0.003(3)
C3 0.048(4) 0.038(4) 0.040(4) -0.004(3) 0.013(3) 0.001(3)
C4 0.043(3) 0.040(4) 0.045(4) -0.002(3) 0.006(3) -0.006(3)
C4a 0.038(3) 0.049(4) 0.032(3) -0.002(3) 0.007(3) 0.001(3)
C5 0.046(4) 0.050(4) 0.035(4) 0.003(3) 0.007(3) -0.006(3)
C6 0.072(4) 0.075(5) 0.033(4) 0.010(4) 0.012(3) 0.016(4)
C7 0.055(4) 0.057(5) 0.053(4) -0.003(4) 0.012(3) 0.011(4)
C8 0.042(3) 0.060(4) 0.059(4) 0.000(3) 0.011(3) 0.011(4)
C8a 0.036(3) 0.046(4) 0.039(4) -0.001(3) 0.005(3) 0.007(3)
C9 0.076(4) 0.064(5) 0.033(4) 0.006(4) 0.001(3) 0.014(3)
C10 0.062(4) 0.046(4) 0.054(4) 0.001(4) 0.024(4) -0.004(4)
C11 0.089(5) 0.067(5) 0.096(5) -0.025(4) 0.023(5) 0.009(4)
C12 0.044(4) 0.039(4) 0.066(4) 0.000(3) 0.019(3) 0.013(4)
C13 0.050(4) 0.074(5) 0.079(5) 0.010(4) 0.017(4) 0.010(4)
C14 0.062(5) 0.080(7) 0.145(9) 0.018(5) 0.041(6) 0.035(6)
C15 0.089(7) 0.066(6) 0.167(10) 0.028(6) 0.083(7) 0.039(6)
C16 0.115(6) 0.064(6) 0.118(7) 0.000(5) 0.075(6) -0.016(5)
C17 0.065(5) 0.059(5) 0.089(5) 0.000(4) 0.036(4) -0.009(4)
C18 0.079(5) 0.052(5) 0.078(5) 0.003(4) 0.009(4) 0.008(4)
C19 0.086(5) 0.107(6) 0.076(5) -0.018(5) 0.016(4) 0.029(5)
O1 0.093(4) 0.082(4) 0.076(3) -0.006(3) 0.014(3) 0.037(3)
O2 0.057(2) 0.067(3) 0.042(3) 0.002(2) -0.008(2) -0.002(2)

loop_
_atom_site_label
_atom_site_occupancy
_atom_site_fract_x
_atom_site_fract_y
_atom_site_fract_z
_atom_site_U_iso_or_equiv
_atom_site_thermal_displace_type
_atom_site_calc_flag
_atom_site_refinement_flags
_atom_site_type_symbol
N1 1 0.5489(4) 0.1999(4) 0.5766(4) 0.0498(14) Uani d . N
H1 1 0.6195(46) 0.2196(46) 0.6146(43) 0.072(6) Uiso d . H
C2 1 0.4921(5) 0.1169(4) 0.6129(4) 0.045(2) Uani d . C
C3 1 0.3751(5) 0.0828(4) 0.5542(4) 0.0421(15) Uani d . C
C4 1 0.3033(5) 0.1435(4) 0.4532(4) 0.044(2) Uani d . C
H4 1 0.2617(5) 0.0916(4) 0.3986(4) 0.072(6) Uiso calc R H
C4a 1 0.3935(5) 0.2046(4) 0.4084(4) 0.0402(14) Uani d . C
C5 1 0.3578(5) 0.2288(4) 0.2939(4) 0.045(2) Uani d . C
C6 1 0.4523(5) 0.2863(5) 0.2524(4) 0.061(2) Uani d . C
H6A 1 0.4078(5) 0.3232(5) 0.1870(4) 0.072(6) Uiso calc R H
H6B 1 0.5076(5) 0.2353(5) 0.2335(4) 0.072(6) Uiso calc R H
C7 1 0.5348(5) 0.3665(5) 0.3329(5) 0.056(2) Uani d . C
C8 1 0.5975(5) 0.3054(4) 0.4363(4) 0.054(2) Uani d . C
H8A 1 0.6644(5) 0.2619(4) 0.4243(4) 0.072(6) Uiso calc R H
H8B 1 0.6360(5) 0.3549(4) 0.4933(4) 0.072(6) Uiso calc R H
C8a 1 0.5071(5) 0.2371(4) 0.4723(4) 0.0415(15) Uani d . C
C9 1 0.5744(5) 0.0695(5) 0.7175(4) 0.061(2) Uani d . C
H9A 1 0.6518(5) 0.1085(5) 0.7417(4) 0.105(7) Uiso calc R H
H9B 1 0.5930(5) -0.0023(5) 0.7053(4) 0.105(7) Uiso calc R H
H9C 1 0.5302(5) 0.0724(5) 0.7714(4) 0.105(7) Uiso calc R H
C10 1 0.3147(6) -0.0062(5) 0.5889(5) 0.052(2) Uani d . C
C11 1 0.1872(6) -0.0421(5) 0.5170(5) 0.085(2) Uani d . C
H11A 1 0.1584(6) -0.1012(5) 0.5495(5) 0.105(7) Uiso calc R H
H11B 1 0.1952(6) -0.0619(5) 0.4478(5) 0.105(7) Uiso calc R H
H11C 1 0.1273(6) 0.0143(5) 0.5084(5) 0.105(7) Uiso calc R H
C12 1 0.2004(5) 0.2151(5) 0.4710(5) 0.049(2) Uani d . C
C13 1 0.0787(6) 0.2140(5) 0.4000(5) 0.068(2) Uani d . C
H13 1 0.0603(6) 0.1693(5) 0.3408(5) 0.072(6) Uiso calc R H
C14 1 -0.0134(7) 0.2771(6) 0.4160(8) 0.093(3) Uani d . C
H14 1 -0.0941(7) 0.2743(6) 0.3679(8) 0.072(6) Uiso calc R H
C15 1 0.0103(9) 0.3443(7) 0.5010(9) 0.098(3) Uani d . C
H15 1 -0.0532(9) 0.3877(7) 0.5106(9) 0.072(6) Uiso calc R H
C16 1 0.1305(8) 0.3474(6) 0.5735(7) 0.090(3) Uani d . C
H16 1 0.1474(8) 0.3923(6) 0.6326(7) 0.072(6) Uiso calc R H
C17 1 0.2251(6) 0.2835(5) 0.5575(6) 0.068(2) Uani d . C
H17 1 0.3059(6) 0.2867(5) 0.6054(6) 0.072(6) Uiso calc R H
C18 1 0.4513(5) 0.4552(5) 0.3522(5) 0.072(2) Uani d . C
H18A 1 0.3878(5) 0.4270(5) 0.3817(5) 0.105(7) Uiso calc R H
H18B 1 0.4114(5) 0.4898(5) 0.2851(5) 0.105(7) Uiso calc R H
H18C 1 0.5021(5) 0.5049(5) 0.4019(5) 0.105(7) Uiso calc R H
C19 1 0.6364(6) 0.4106(5) 0.2859(5) 0.091(2) Uani d . C
H19A 1 0.6885(6) 0.3542(5) 0.2739(5) 0.105(7) Uiso calc R H
H19B 1 0.6875(6) 0.4601(5) 0.3355(5) 0.105(7) Uiso calc R H
H19C 1 0.5968(6) 0.4450(5) 0.2187(5) 0.105(7) Uiso calc R H
O1 1 0.3601(4) -0.0575(4) 0.6711(4) 0.086(2) Uani d . O
O2 1 0.2555(3) 0.1988(3) 0.2318(3) 0.0597(12) Uani d . O

loop_
_atom_type_symbol
_atom_type_description
_atom_type_scat_dispersion_real
_atom_type_scat_dispersion_imag
_atom_type_scat_source
C C 0.0020 0.0020 'International Tables Vol C Tables 4.2.6.8 and 6.1.1.4'
H H 0.0000 0.0000 'International Tables Vol C Tables 4.2.6.8 and 6.1.1.4'
N N 0.0040 0.0030 'International Tables Vol C Tables 4.2.6.8 and 6.1.1.4'
O O 0.0080 0.0060 'International Tables Vol C Tables 4.2.6.8 and 6.1.1.4'

loop_
_geom_angle_atom_site_label_1
_geom_angle_atom_site_label_2
_geom_angle_atom_site_label_3
_geom_angle
_geom_angle_publ_flag
C2 N1 C8a 122.7(5) yes
C3 C2 N1 120.2(5) yes
C3 C2 C9 126.6(5) ?
N1 C2 C9 113.2(5) ?
C2 C3 C10 121.4(5) ?
C2 C3 C4 119.3(5) yes
C10 C3 C4 119.2(5) ?
C4a C4 C12 110.7(4) ?
C4a C4 C3 110.6(4) yes
C12 C4 C3 113.4(5) ?
C8a C4a C5 119.4(5) yes
C8a C4a C4 121.5(5) yes
C5 C4a C4 119.1(5) ?
O2 C5 C4a 121.6(5) ?
O2 C5 C6 121.1(5) ?
C4a C5 C6 117.2(5) yes
C5 C6 C7 114.6(5) yes
C18 C7 C19 109.9(5) ?
C18 C7 C8 112.1(5) ?
C19 C7 C8 109.5(5) ?
C18 C7 C6 109.4(5) ?
C19 C7 C6 109.3(5) ?
C8 C7 C6 106.5(5) yes
C8a C8 C7 113.1(5) yes
C4a C8a N1 118.9(5) yes
C4a C8a C8 124.9(5) yes
N1 C8a C8 116.0(5) ?
O1 C10 C3 125.1(6) ?
O1 C10 C11 116.6(6) yes
C3 C10 C11 118.3(6) ?
C17 C12 C13 118.0(6) yes
C17 C12 C4 121.1(5) ?
C13 C12 C4 120.9(6) ?
C14 C13 C12 121.1(7) yes
C13 C14 C15 121.1(8) yes
C14 C15 C16 119.3(8) yes
C17 C16 C15 119.9(8) yes
C12 C17 C16 120.6(7) yes

loop_
_geom_bond_atom_site_label_1
_geom_bond_atom_site_label_2
_geom_bond_distance
_geom_bond_publ_flag
N1 C2 1.379(6) yes
N1 C8a 1.379(6) yes
C2 C3 1.369(6) yes
C2 C9 1.522(6) yes
C3 C10 1.450(7) yes
C3 C4 1.530(6) yes
C4 C4a 1.504(7) yes
C4 C12 1.526(7) yes
C4a C8a 1.355(6) yes
C4a C5 1.453(7) yes
C5 O2 1.244(5) yes
C5 C6 1.495(7) yes
C6 C7 1.553(7) yes
C7 C18 1.523(7) yes
C7 C19 1.529(7) yes
C7 C8 1.531(7) yes
C8 C8a 1.496(6) yes
C10 O1 1.227(6) yes
C10 C11 1.519(7) yes
C12 C17 1.382(7) yes
C12 C13 1.394(7) yes
C13 C14 1.357(8) yes
C14 C15 1.359(10) yes
C15 C16 1.388(9) yes
C16 C17 1.386(8) yes

loop_
_geom_torsion_atom_site_label_1
_geom_torsion_atom_site_label_2
_geom_torsion_atom_site_label_3
_geom_torsion_atom_site_label_4
_geom_torsion
_geom_torsion_publ_flag
C8a N1 C2 C3 -14.5(8) yes
C8a N1 C2 C9 163.3(5) ?
N1 C2 C3 C10 178.2(5) ?
C9 C2 C3 C10 0.6(8) yes
N1 C2 C3 C4 -5.2(8) yes
C9 C2 C3 C4 177.3(5) ?
C2 C3 C4 C4a 23.8(7) yes
C10 C3 C4 C4a -159.5(5) ?
C2 C3 C4 C12 -101.4(6) ?
C10 C3 C4 C12 75.3(6) ?
C12 C4 C4a C8a 100.0(6) ?
C3 C4 C4a C8a -26.6(7) yes
C12 C4 C4a C5 -80.1(6) ?
C3 C4 C4a C5 153.3(5) ?
C8a C4a C5 O2 178.6(5) ?
C4 C4a C5 O2 -1.2(8) ?
C8a C4a C5 C6 2.0(8) yes
C4 C4a C5 C6 -177.9(5) ?
O2 C5 C6 C7 149.3(5) ?
C4a C5 C6 C7 -34.1(7) yes
C5 C6 C7 C18 -65.8(6) ?
C5 C6 C7 C19 173.8(5) ?
C5 C6 C7 C8 55.6(6) yes
C18 C7 C8 C8a 72.4(6) ?
C19 C7 C8 C8a -165.3(5) ?
C6 C7 C8 C8a -47.2(6) yes
C5 C4a C8a N1 -169.7(5) ?
C4 C4a C8a N1 10.1(8) yes
C5 C4a C8a C8 5.4(8) yes
C4 C4a C8a C8 -174.8(5) ?
C2 N1 C8a C4a 12.2(8) yes
C2 N1 C8a C8 -163.4(5) ?
C7 C8 C8a C4a 19.8(8) yes
C7 C8 C8a N1 -165.0(5) ?
C2 C3 C10 O1 0.4(9) yes
C4 C3 C10 O1 -176.2(5) ?
C2 C3 C10 C11 -177.5(5) ?
C4 C3 C10 C11 5.8(7) ?
C4a C4 C12 C17 -75.9(7) yes
C3 C4 C12 C17 49.2(7) ?
C4a C4 C12 C13 103.6(6) yes
C3 C4 C12 C13 -131.3(6) ?
C17 C12 C13 C14 -0.9(9) ?
C4 C12 C13 C14 179.6(5) ?
C12 C13 C14 C15 0.7(11) ?
C13 C14 C15 C16 -0.8(12) ?
C14 C15 C16 C17 1.0(12) ?
C13 C12 C17 C16 1.1(9) ?
C4 C12 C17 C16 -179.4(6) ?
C15 C16 C17 C12 -1.2(11) ?

loop_
_cod_related_entry_id
_cod_related_entry_database
_cod_related_entry_code
1 ChemSpider 3085270
